data_9009798
loop_
_publ_author_name
'Schropfer, L.'

_publ_section_title
;
 Strukturelle untersuchungen an CaSO3*1/2H2O
 Locality: synthetic
;
_journal_name_full 'Zeitschrift fur Anorganische und Allgemeine Chemie'
_journal_page_first 1
_journal_page_last 14
_journal_paper_doi 10.1002/zaac.19734010102
_journal_volume 401
_journal_year 1973
_chemical_formula_sum 'Ca H O3.5 S'
_chemical_name_mineral Hannebachite
_space_group_IT_number 60
_symmetry_space_group_name_Hall '-P 2ac 2b'
_symmetry_space_group_name_H-M 'P b n a'
_cell_angle_alpha 90
_cell_angle_beta 90
_cell_angle_gamma 90
_cell_length_a 6.4844
_cell_length_b 9.8123
_cell_length_c 10.6629
_cell_volume 678.447
_exptl_crystal_density_diffrn 2.529
_cell_formula_units_Z 8
_cod_depositor_comments
;
       Z value inserted and formula changed to display formula
       according to usual chemical conventions
     Water oxygen renamed so it is considered as oxygen.
                           miguel.
;
_cod_original_formula_sum 'Ca2 S2 O7 H2'
_cod_database_code 9009798

loop_
_symmetry_equiv_pos_as_xyz
x,y,z
-x,1/2+y,z
x,1/2-y,-z
1/2+x,y,1/2-z
1/2-x,-y,1/2+z
1/2+x,1/2-y,1/2+z
1/2-x,1/2+y,1/2-z
-x,-y,-z

loop_
_atom_site_aniso_label
_atom_site_aniso_U_11
_atom_site_aniso_U_22
_atom_site_aniso_U_33
_atom_site_aniso_U_12
_atom_site_aniso_U_13
_atom_site_aniso_U_23
Ca 0.00900 0.01180 0.00830 -0.00040 -0.00080 0.00020
S 0.00990 0.00890 0.01350 -0.00100 0.00090 0.00000
O1 0.02700 0.02600 0.01900 -0.00700 0.00900 -0.00700
O2 0.02000 0.01400 0.02700 0.00200 0.00400 0.00600
O3 0.02300 0.01500 0.03100 -0.00200 0.00700 -0.01100
O4 0.01400 0.02900 0.02700 0.00000 0.00000 -0.00900

loop_
_atom_site_label
_atom_site_fract_x
_atom_site_fract_y
_atom_site_fract_z
Ca 0.51340 0.13180 0.14590
S 0.16910 0.38470 0.12870
O1 0.36650 0.40080 0.05170
O2 0.21010 0.26070 0.20990
O3 0.18110 0.50670 0.21470
O4 0.25620 0.25000 0.50000
H 0.34250 0.29340 0.56260
